data_7120484
loop_
_publ_author_name
'Shibata, Takanori'
'Mitake, Akihito'
'Akiyama, Yosuke'
'Kanyiva, Kyalo Stephen'

_publ_section_title
;
 Sulfur-directed carbon-sulfur bond cleavage for Rh-catalyzed
 regioselective alkynylthiolation of alkynes
;
_journal_name_full 'Chem. Commun.'
_journal_paper_doi 10.1039/C7CC04997H
_journal_year 2017
_chemical_formula_moiety 'C43 H45 F3 N O3 P2 Rh S3'
_chemical_formula_sum 'C43 H45 F3 N O3 P2 Rh S3'
_chemical_formula_weight 941.86
_space_group_crystal_system triclinic
_space_group_IT_number 2
_space_group_name_Hall '-P 1'
_space_group_name_H-M_alt 'P -1'
_symmetry_space_group_name_Hall '-P 1'
_symmetry_space_group_name_H-M 'P -1'
_atom_sites_solution_hydrogens geom
_atom_sites_solution_primary direct
_atom_sites_solution_secondary difmap
_audit_update_record
;
2017-06-20 deposited with the CCDC.
2017-07-21 downloaded from the CCDC.
;
_cell_angle_alpha 97.252(7)
_cell_angle_beta 101.441(7)
_cell_angle_gamma 112.006(8)
_cell_formula_units_Z 2
_cell_length_a 10.500(3)
_cell_length_b 11.062(3)
_cell_length_c 20.906(6)
_cell_measurement_reflns_used 10987
_cell_measurement_temperature 123
_cell_measurement_theta_max 27.70
_cell_measurement_theta_min 3.06
_cell_volume 2152.2(11)
_computing_cell_refinement 'RAPID AUTO'
_computing_data_collection 'RAPID AUTO (Rigaku, ????)'
_computing_data_reduction 'RAPID AUTO'
_computing_molecular_graphics 'CrystalStructure 4.2.4'
_computing_publication_material 'CrystalStructure 4.2.4 (Rigaku, 2016)'
_computing_structure_refinement 'SHELXL Version 2014/6 (Sheldrick, 2008)'
_computing_structure_solution 'Il Milione (Burla, et al., 2007)'
_diffrn_ambient_temperature 123
_diffrn_detector_area_resol_mean 10.000
_diffrn_measured_fraction_theta_full 0.954
_diffrn_measured_fraction_theta_max 0.932
_diffrn_measurement_device_type 'Rigaku R-AXIS RAPID'
_diffrn_measurement_method \w
_diffrn_radiation_type 'Mo K\a'
_diffrn_radiation_wavelength 0.71075
_diffrn_reflns_av_R_equivalents 0.0878
_diffrn_reflns_Laue_measured_fraction_full 0.954
_diffrn_reflns_Laue_measured_fraction_max 0.932
_diffrn_reflns_limit_h_max 13
_diffrn_reflns_limit_h_min -13
_diffrn_reflns_limit_k_max 14
_diffrn_reflns_limit_k_min -14
_diffrn_reflns_limit_l_max 26
_diffrn_reflns_limit_l_min -26
_diffrn_reflns_number 17773
_diffrn_reflns_point_group_measured_fraction_full 0.954
_diffrn_reflns_point_group_measured_fraction_max 0.932
_diffrn_reflns_theta_full 25.242
_diffrn_reflns_theta_max 27.485
_diffrn_reflns_theta_min 3.058
_diffrn_standards_number 0
_exptl_absorpt_coefficient_mu 0.668
_exptl_absorpt_correction_T_max 0.935
_exptl_absorpt_correction_T_min 0.013
_exptl_absorpt_correction_type multi-scan
_exptl_absorpt_process_details 'ABSCOR (Rigaku, 1995)'
_exptl_crystal_colour yellow
_exptl_crystal_density_diffrn 1.453
_exptl_crystal_density_method 'not measured'
_exptl_crystal_description platelet
_exptl_crystal_F_000 968.00
_exptl_crystal_size_max 0.300
_exptl_crystal_size_mid 0.300
_exptl_crystal_size_min 0.100
_refine_diff_density_max 3.09
_refine_diff_density_min -1.53
_refine_ls_extinction_method none
_refine_ls_goodness_of_fit_ref 1.055
_refine_ls_hydrogen_treatment constr
_refine_ls_number_parameters 506
_refine_ls_number_reflns 9199
_refine_ls_number_restraints 0
_refine_ls_R_factor_all 0.1878
_refine_ls_R_factor_gt 0.1393
_refine_ls_shift/su_max 0.000
_refine_ls_structure_factor_coef Fsqd
_refine_ls_weighting_details 'w = 1/[\s^2^(Fo^2^)+(0.0420P)^2^+51.1161P] where P=(Fo^2^+2Fc^2^)/3'
_refine_ls_weighting_scheme calc
_refine_ls_wR_factor_gt 0.3003
_refine_ls_wR_factor_ref 0.3303
_reflns_Friedel_coverage 0.000
_reflns_number_gt 5703
_reflns_number_total 9199
_reflns_threshold_expression F^2^>2.0\s(F^2^)
_cod_data_source_file c7cc04997h2.cif
_cod_data_source_block 20170605shibata-mitake2
_cod_original_cell_volume 2152.1(11)
_cod_database_code 7120484
_shelxl_version_number 2014/6

loop_
_space_group_symop_id
_space_group_symop_operation_xyz
1 +X,+Y,+Z
2 -X,-Y,-Z

loop_
_atom_site_label
_atom_site_type_symbol
_atom_site_fract_x
_atom_site_fract_y
_atom_site_fract_z
_atom_site_U_iso_or_equiv
_atom_site_adp_type
_atom_site_occupancy
_atom_site_site_symmetry_order
_atom_site_calc_flag
_atom_site_refinement_flags_posn
_atom_site_refinement_flags_adp
Rh1 Rh 0.28950(11) 0.91345(9) 0.26583(5) 0.0387(3) Uani 1 1 d . .
S2 S 0.3377(4) 0.8082(3) 0.35467(15) 0.0447(8) Uani 1 1 d . .
S3 S 0.0434(4) 0.8073(3) 0.26655(16) 0.0447(7) Uani 1 1 d . .
S17 S 0.7178(4) 1.3693(4) 0.1130(2) 0.0588(10) Uani 1 1 d . .
P1 P 0.2616(4) 1.0277(3) 0.18026(15) 0.0388(7) Uani 1 1 d . .
P52 P 0.5277(4) 1.0094(3) 0.27199(15) 0.0404(7) Uani 1 1 d . .
F15 F 0.5847(14) 1.4170(12) 0.0059(5) 0.108(4) Uani 1 1 d . .
F27 F 0.4721(13) 1.2274(14) 0.0266(5) 0.133(6) Uani 1 1 d . .
F48 F 0.6457(17) 1.2589(13) -0.0160(6) 0.123(5) Uani 1 1 d . .
O45 O 0.8422(13) 1.4773(14) 0.1068(7) 0.105(5) Uani 1 1 d . .
O49 O 0.6370(12) 1.4086(9) 0.1527(5) 0.067(3) Uani 1 1 d . .
O50 O 0.7366(14) 1.2505(12) 0.1236(6) 0.081(4) Uani 1 1 d . .
N46 N 0.2394(11) 0.7394(10) 0.1935(5) 0.041(2) Uani 1 1 d . .
C1 C 0.3241(15) 1.0805(13) 0.3266(6) 0.045(3) Uani 1 1 d . .
C2 C 0.2059(13) 1.1626(12) 0.1968(6) 0.040(3) Uani 1 1 d . .
C3 C 0.5866(15) 0.8981(12) 0.2253(6) 0.046(3) Uani 1 1 d . .
C4 C 0.5572(14) 1.1520(11) 0.2317(6) 0.042(3) Uani 1 1 d . .
H4A H 0.5529 1.2270 0.2611 0.051 Uiso 1 1 calc R U
H4B H 0.6523 1.1830 0.2229 0.051 Uiso 1 1 calc R U
C5 C 0.6605(14) 1.0710(12) 0.3524(6) 0.042(3) Uani 1 1 d . .
C6 C 0.1432(15) 0.9289(13) 0.0974(6) 0.047(3) Uani 1 1 d . .
C7 C 0.6719(15) 0.7220(12) 0.1576(7) 0.052(3) Uani 1 1 d . .
H7 H 0.6985 0.6603 0.1338 0.063 Uiso 1 1 calc R U
C8 C 0.6959(15) 0.8453(14) 0.1402(7) 0.051(3) Uani 1 1 d . .
H8 H 0.7440 0.8705 0.1069 0.061 Uiso 1 1 calc R U
C9 C 0.7285(17) 1.1463(15) 0.4727(7) 0.058(4) Uani 1 1 d . .
H9 H 0.7016 1.1601 0.5129 0.070 Uiso 1 1 calc R U
C10 C 0.6481(13) 0.9293(12) 0.1725(6) 0.044(3) Uani 1 1 d . .
H10 H 0.6570 1.0100 0.1588 0.053 Uiso 1 1 calc R U
C11 C 0.6099(16) 0.6891(14) 0.2090(7) 0.055(4) Uani 1 1 d . .
H11 H 0.5971 0.6066 0.2215 0.066 Uiso 1 1 calc R U
C12 C -0.0414(16) 0.7916(13) -0.0283(6) 0.050(3) Uani 1 1 d . .
H12 H -0.1063 0.7460 -0.0710 0.060 Uiso 1 1 calc R U
C13 C 0.7995(15) 1.0985(12) 0.3546(7) 0.047(3) Uani 1 1 d . .
H13 H 0.8244 1.0817 0.3142 0.056 Uiso 1 1 calc R U
C14 C 0.9064(16) 1.1514(13) 0.4154(7) 0.051(3) Uani 1 1 d . .
H14 H 1.0026 1.1699 0.4160 0.061 Uiso 1 1 calc R U
C16 C 0.0112(14) 0.8261(12) 0.0917(6) 0.046(3) Uani 1 1 d . .
H16 H -0.0169 0.8022 0.1304 0.055 Uiso 1 1 calc R U
C18 C 0.2009(15) 0.6577(13) 0.1482(6) 0.045(3) Uani 1 1 d . .
C19 C 0.3440(16) 1.1891(13) 0.3554(7) 0.052(3) Uani 1 1 d . .
C20 C 0.5668(14) 0.7760(12) 0.2420(6) 0.046(3) Uani 1 1 d . .
H20 H 0.5227 0.7521 0.2768 0.056 Uiso 1 1 calc R U
C21 C 0.3714(17) 1.3306(13) 0.3858(7) 0.059(4) Uani 1 1 d . .
H21A H 0.3519 1.3339 0.4302 0.071 Uiso 1 1 calc R U
H21B H 0.3053 1.3584 0.3570 0.071 Uiso 1 1 calc R U
C22 C 0.1096(16) 1.3653(13) 0.2247(7) 0.052(3) Uani 1 1 d . .
H22 H 0.0785 1.4341 0.2348 0.062 Uiso 1 1 calc R U
C23 C -0.0775(16) 0.7601(13) 0.0286(7) 0.052(3) Uani 1 1 d . .
H23 H -0.1673 0.6900 0.0245 0.062 Uiso 1 1 calc R U
C24 C 0.2987(15) 1.2987(12) 0.2074(6) 0.044(3) Uani 1 1 d . .
H24 H 0.3947 1.3235 0.2057 0.053 Uiso 1 1 calc R U
C25 C 0.0653(15) 1.1324(13) 0.2005(6) 0.048(3) Uani 1 1 d . .
H25 H 0.0011 1.0417 0.1939 0.058 Uiso 1 1 calc R U
C26 C -0.0867(15) 0.5701(13) 0.3026(7) 0.054(3) Uani 1 1 d . .
H26 H -0.1709 0.5660 0.2736 0.065 Uiso 1 1 calc R U
C28 C 0.1611(16) 0.5813(13) 0.3835(7) 0.054(3) Uani 1 1 d . .
H28 H 0.2457 0.5829 0.4110 0.065 Uiso 1 1 calc R U
C29 C 0.1816(16) 0.9606(13) 0.0394(6) 0.052(3) Uani 1 1 d . .
H29 H 0.2711 1.0309 0.0431 0.062 Uiso 1 1 calc R U
C30 C 0.0105(16) 0.9104(13) 0.3304(8) 0.057(4) Uani 1 1 d . .
H30A H 0.0071 0.9895 0.3150 0.068 Uiso 1 1 calc R U
H30B H -0.0807 0.8589 0.3391 0.068 Uiso 1 1 calc R U
H30C H 0.0873 0.9386 0.3717 0.068 Uiso 1 1 calc R U
C31 C 0.6275(17) 1.0967(13) 0.4126(7) 0.055(3) Uani 1 1 d . .
H31 H 0.5313 1.0791 0.4118 0.066 Uiso 1 1 calc R U
C32 C 0.0917(17) 0.8915(14) -0.0228(6) 0.058(4) Uani 1 1 d . .
H32 H 0.1203 0.9119 -0.0619 0.069 Uiso 1 1 calc R U
C33 C 0.2476(18) 1.3959(14) 0.2205(7) 0.062(4) Uani 1 1 d . .
H33 H 0.3101 1.4871 0.2267 0.074 Uiso 1 1 calc R U
C34 C 0.8707(17) 1.1766(13) 0.4751(7) 0.055(4) Uani 1 1 d . .
H34 H 0.9422 1.2138 0.5165 0.066 Uiso 1 1 calc R U
C35 C 0.707(2) 1.6697(16) 0.4307(11) 0.086(6) Uani 1 1 d . .
H35A H 0.7660 1.6434 0.4645 0.103 Uiso 1 1 calc R U
H35B H 0.7375 1.6618 0.3891 0.103 Uiso 1 1 calc R U
C36 C 0.1707(14) 0.6813(11) 0.3470(6) 0.047(3) Uani 1 1 d . .
C37 C -0.0952(18) 0.4715(14) 0.3394(9) 0.068(4) Uani 1 1 d . .
H37 H -0.1838 0.4009 0.3367 0.082 Uiso 1 1 calc R U
C38 C 0.0324(18) 0.4817(13) 0.3803(8) 0.062(4) Uani 1 1 d . .
H38 H 0.0299 0.4175 0.4068 0.075 Uiso 1 1 calc R U
C39 C 0.550(2) 1.5728(15) 0.4168(8) 0.072(5) Uani 1 1 d . .
H39A H 0.5184 1.5824 0.4581 0.086 Uiso 1 1 calc R U
H39B H 0.4909 1.5977 0.3821 0.086 Uiso 1 1 calc R U
C40 C 0.734(2) 1.8133(15) 0.4554(9) 0.082(5) Uani 1 1 d . .
H40A H 0.8355 1.8701 0.4634 0.098 Uiso 1 1 calc R U
H40B H 0.6777 1.8407 0.4217 0.098 Uiso 1 1 calc R U
H40C H 0.7062 1.8224 0.4972 0.098 Uiso 1 1 calc R U
C41 C 0.1484(18) 0.5505(14) 0.0881(7) 0.063(4) Uani 1 1 d . .
H41A H 0.2223 0.5180 0.0846 0.076 Uiso 1 1 calc R U
H41B H 0.1250 0.5850 0.0485 0.076 Uiso 1 1 calc R U
H41C H 0.0629 0.4769 0.0911 0.076 Uiso 1 1 calc R U
C42 C 0.0186(15) 1.2329(13) 0.2137(6) 0.049(3) Uani 1 1 d . .
H42 H -0.0774 1.2097 0.2152 0.059 Uiso 1 1 calc R U
C43 C 0.523(2) 1.4269(16) 0.3934(9) 0.078(5) Uani 1 1 d . .
H43A H 0.5456 1.4157 0.3498 0.094 Uiso 1 1 calc R U
H43B H 0.5882 1.4046 0.4260 0.094 Uiso 1 1 calc R U
C44 C 0.597(2) 1.3123(19) 0.0281(9) 0.080(5) Uani 1 1 d . .
C47 C 0.0440(14) 0.6742(12) 0.3080(6) 0.045(3) Uani 1 1 d . .
C51 C 0.4408(14) 1.1062(12) 0.1659(6) 0.046(3) Uani 1 1 d . .
H51A H 0.4549 1.0410 0.1342 0.055 Uiso 1 1 calc R U
H51B H 0.4473 1.1839 0.1457 0.055 Uiso 1 1 calc R U

loop_
_atom_site_aniso_label
_atom_site_aniso_U_11
_atom_site_aniso_U_22
_atom_site_aniso_U_33
_atom_site_aniso_U_23
_atom_site_aniso_U_13
_atom_site_aniso_U_12
Rh1 0.0480(6) 0.0325(5) 0.0399(5) 0.0154(4) 0.0118(4) 0.0189(4)
S2 0.048(2) 0.0419(16) 0.0458(17) 0.0219(13) 0.0127(14) 0.0167(15)
S3 0.048(2) 0.0433(17) 0.0493(18) 0.0206(14) 0.0138(14) 0.0215(15)
S17 0.057(2) 0.051(2) 0.074(2) 0.0334(18) 0.0182(19) 0.0224(18)
P1 0.047(2) 0.0304(14) 0.0423(17) 0.0153(12) 0.0115(14) 0.0176(14)
P52 0.053(2) 0.0319(15) 0.0423(17) 0.0174(13) 0.0117(14) 0.0216(15)
F15 0.132(10) 0.118(9) 0.100(8) 0.073(7) 0.032(7) 0.063(8)
F27 0.096(9) 0.144(11) 0.078(7) 0.046(7) 0.005(6) -0.036(8)
F48 0.203(15) 0.116(10) 0.078(7) 0.045(7) 0.068(9) 0.073(10)
O45 0.058(8) 0.104(10) 0.138(12) 0.073(9) 0.030(8) 0.002(7)
O49 0.083(8) 0.035(5) 0.089(7) 0.014(5) 0.025(6) 0.028(5)
O50 0.115(10) 0.081(8) 0.093(8) 0.060(7) 0.048(7) 0.069(8)
N46 0.051(7) 0.038(5) 0.042(6) 0.016(5) 0.017(5) 0.023(5)
C1 0.057(9) 0.050(7) 0.032(6) 0.014(5) 0.009(5) 0.026(7)
C2 0.030(7) 0.037(6) 0.047(7) 0.013(5) 0.000(5) 0.012(5)
C3 0.062(9) 0.035(6) 0.044(7) 0.011(5) 0.008(6) 0.026(6)
C4 0.063(9) 0.029(5) 0.038(6) 0.017(5) 0.017(6) 0.018(6)
C5 0.050(8) 0.037(6) 0.043(7) 0.021(5) 0.011(6) 0.019(6)
C6 0.070(10) 0.043(7) 0.040(7) 0.017(5) 0.015(6) 0.033(7)
C7 0.054(9) 0.033(6) 0.071(9) 0.005(6) 0.017(7) 0.021(6)
C8 0.057(9) 0.059(8) 0.058(8) 0.023(6) 0.026(7) 0.038(7)
C9 0.066(11) 0.060(9) 0.050(8) 0.018(7) 0.014(7) 0.025(8)
C10 0.040(8) 0.039(6) 0.054(7) 0.016(5) 0.009(6) 0.017(6)
C11 0.061(10) 0.047(7) 0.075(10) 0.031(7) 0.030(7) 0.029(7)
C12 0.059(9) 0.043(7) 0.045(7) 0.013(6) 0.007(6) 0.020(7)
C13 0.053(9) 0.033(6) 0.055(8) 0.018(5) 0.009(6) 0.018(6)
C14 0.052(9) 0.042(7) 0.060(8) 0.020(6) 0.005(6) 0.023(7)
C16 0.050(8) 0.039(6) 0.051(7) 0.018(5) 0.010(6) 0.019(6)
C18 0.054(9) 0.042(7) 0.046(7) 0.013(6) 0.015(6) 0.026(6)
C19 0.077(11) 0.036(7) 0.050(7) 0.013(6) 0.024(7) 0.024(7)
C20 0.049(8) 0.043(7) 0.052(7) 0.016(6) 0.013(6) 0.022(6)
C21 0.067(11) 0.037(7) 0.060(9) 0.001(6) 0.015(7) 0.011(7)
C22 0.064(10) 0.043(7) 0.061(8) 0.011(6) 0.021(7) 0.033(7)
C23 0.055(9) 0.041(7) 0.056(8) 0.018(6) 0.015(6) 0.014(6)
C24 0.049(8) 0.036(6) 0.052(7) 0.011(5) 0.012(6) 0.022(6)
C25 0.063(9) 0.048(7) 0.042(7) 0.018(6) 0.009(6) 0.033(7)
C26 0.044(9) 0.040(7) 0.068(9) 0.011(6) 0.005(7) 0.011(6)
C28 0.061(10) 0.038(7) 0.066(9) 0.024(6) 0.013(7) 0.021(7)
C29 0.065(10) 0.040(7) 0.047(7) 0.016(6) 0.016(6) 0.016(7)
C30 0.059(10) 0.047(8) 0.088(10) 0.038(7) 0.038(8) 0.030(7)
C31 0.063(10) 0.042(7) 0.053(8) 0.017(6) 0.006(7) 0.019(7)
C32 0.082(12) 0.054(8) 0.039(7) 0.019(6) 0.012(7) 0.029(8)
C33 0.085(13) 0.044(8) 0.059(9) 0.011(6) 0.012(8) 0.035(8)
C34 0.065(10) 0.041(7) 0.048(8) 0.012(6) 0.000(7) 0.016(7)
C35 0.090(15) 0.050(9) 0.121(16) 0.025(10) 0.032(12) 0.026(10)
C36 0.046(8) 0.027(6) 0.058(8) 0.018(5) 0.014(6) 0.001(5)
C37 0.061(11) 0.035(7) 0.097(12) 0.020(7) 0.021(9) 0.005(7)
C38 0.072(11) 0.033(7) 0.077(10) 0.023(7) 0.022(8) 0.011(7)
C39 0.092(14) 0.049(8) 0.076(11) 0.016(7) 0.023(9) 0.029(9)
C40 0.089(14) 0.052(9) 0.102(13) 0.039(9) 0.017(10) 0.025(9)
C41 0.071(11) 0.054(8) 0.062(9) 0.009(7) 0.023(8) 0.022(8)
C42 0.054(9) 0.048(7) 0.053(8) 0.012(6) 0.013(6) 0.029(7)
C43 0.085(14) 0.056(10) 0.084(12) 0.009(8) 0.008(10) 0.027(10)
C44 0.090(15) 0.075(12) 0.076(12) 0.042(10) 0.024(10) 0.024(11)
C47 0.036(7) 0.038(6) 0.056(8) 0.012(5) 0.009(6) 0.012(6)
C51 0.066(9) 0.039(6) 0.050(7) 0.027(5) 0.022(6) 0.032(6)

loop_
_atom_type_symbol
_atom_type_description
_atom_type_scat_dispersion_real
_atom_type_scat_dispersion_imag
_atom_type_scat_source
C C 0.0033 0.0016
;
International Tables for Crystallography
(Vol. C, Tables 4.2.6.8 and 6.1.1.4)
;
H H 0.0000 0.0000
;
International Tables for Crystallography
(Vol. C, Table 6.1.1.4)
;
N N 0.0061 0.0033
;
International Tables for Crystallography
(Vol. C, Tables 4.2.6.8 and 6.1.1.4)
;
P P 0.1023 0.0942
;
International Tables for Crystallography
(Vol. C, Tables 4.2.6.8 and 6.1.1.4)
;
Rh Rh -1.1178 0.9187
;
International Tables for Crystallography
(Vol. C, Tables 4.2.6.8 and 6.1.1.4)
;
S S 0.1246 0.1234
;
International Tables for Crystallography
(Vol. C, Tables 4.2.6.8 and 6.1.1.4)
;
O O 0.0106 0.0060
;
International Tables for Crystallography
(Vol. C, Tables 4.2.6.8 and 6.1.1.4)
;
F F 0.0171 0.0103
;
International Tables for Crystallography
(Vol. C, Tables 4.2.6.8 and 6.1.1.4)
;

loop_
_geom_angle_atom_site_label_1
_geom_angle_atom_site_label_2
_geom_angle_atom_site_label_3
_geom_angle
C1 Rh1 N46 174.3(4)
C1 Rh1 P52 85.9(4)
N46 Rh1 P52 96.4(3)
C1 Rh1 P1 85.0(3)
N46 Rh1 P1 90.0(3)
P52 Rh1 P1 85.46(11)
C1 Rh1 S2 93.8(3)
N46 Rh1 S2 91.4(3)
P52 Rh1 S2 90.06(11)
P1 Rh1 S2 175.41(13)
C1 Rh1 S3 93.7(4)
N46 Rh1 S3 84.3(3)
P52 Rh1 S3 175.90(11)
P1 Rh1 S3 98.58(11)
S2 Rh1 S3 85.89(11)
C36 S2 Rh1 102.7(4)
C47 S3 C30 99.4(6)
C47 S3 Rh1 101.7(4)
C30 S3 Rh1 108.8(5)
O49 S17 O50 115.0(6)
O49 S17 O45 115.2(8)
O50 S17 O45 115.5(8)
O49 S17 C44 102.9(9)
O50 S17 C44 101.9(8)
O45 S17 C44 103.6(8)
C2 P1 C6 103.6(5)
C2 P1 C51 105.8(6)
C6 P1 C51 104.8(6)
C2 P1 Rh1 117.6(4)
C6 P1 Rh1 118.1(4)
C51 P1 Rh1 105.7(4)
C5 P52 C3 102.5(6)
C5 P52 C4 106.5(6)
C3 P52 C4 106.0(6)
C5 P52 Rh1 120.7(4)
C3 P52 Rh1 113.0(5)
C4 P52 Rh1 107.1(5)
C18 N46 Rh1 167.6(10)
C19 C1 Rh1 170.6(11)
C25 C2 C24 117.7(11)
C25 C2 P1 119.4(9)
C24 C2 P1 122.8(10)
C20 C3 C10 118.3(11)
C20 C3 P52 118.6(10)
C10 C3 P52 123.1(9)
C51 C4 P52 107.9(8)
C51 C4 H4A 110.1
P52 C4 H4A 110.1
C51 C4 H4B 110.1
P52 C4 H4B 110.1
H4A C4 H4B 108.4
C13 C5 C31 117.8(12)
C13 C5 P52 119.5(10)
C31 C5 P52 122.6(11)
C16 C6 C29 119.2(12)
C16 C6 P1 120.6(9)
C29 C6 P1 120.2(11)
C11 C7 C8 120.6(12)
C11 C7 H7 119.7
C8 C7 H7 119.7
C10 C8 C7 118.5(12)
C10 C8 H8 120.7
C7 C8 H8 120.7
C31 C9 C34 120.0(14)
C31 C9 H9 120.0
C34 C9 H9 120.0
C8 C10 C3 121.4(11)
C8 C10 H10 119.3
C3 C10 H10 119.3
C20 C11 C7 119.9(12)
C20 C11 H11 120.0
C7 C11 H11 120.0
C23 C12 C32 119.0(13)
C23 C12 H12 120.5
C32 C12 H12 120.5
C5 C13 C14 121.4(13)
C5 C13 H13 119.3
C14 C13 H13 119.3
C34 C14 C13 119.7(14)
C34 C14 H14 120.2
C13 C14 H14 120.2
C23 C16 C6 118.5(12)
C23 C16 H16 120.7
C6 C16 H16 120.7
N46 C18 C41 179.1(15)
C1 C19 C21 174.5(14)
C11 C20 C3 121.0(12)
C11 C20 H20 119.5
C3 C20 H20 119.5
C19 C21 C43 112.0(13)
C19 C21 H21A 109.2
C43 C21 H21A 109.2
C19 C21 H21B 109.2
C43 C21 H21B 109.2
H21A C21 H21B 107.9
C42 C22 C33 118.3(12)
C42 C22 H22 120.9
C33 C22 H22 120.9
C12 C23 C16 122.6(13)
C12 C23 H23 118.7
C16 C23 H23 118.7
C33 C24 C2 119.1(13)
C33 C24 H24 120.5
C2 C24 H24 120.5
C42 C25 C2 121.3(13)
C42 C25 H25 119.3
C2 C25 H25 119.3
C47 C26 C37 120.8(14)
C47 C26 H26 119.6
C37 C26 H26 119.6
C38 C28 C36 121.4(14)
C38 C28 H28 119.3
C36 C28 H28 119.3
C32 C29 C6 120.9(14)
C32 C29 H29 119.6
C6 C29 H29 119.6
S3 C30 H30A 109.5
S3 C30 H30B 109.5
H30A C30 H30B 109.5
S3 C30 H30C 109.5
H30A C30 H30C 109.5
H30B C30 H30C 109.5
C9 C31 C5 122.3(15)
C9 C31 H31 118.8
C5 C31 H31 118.8
C29 C32 C12 119.7(13)
C29 C32 H32 120.1
C12 C32 H32 120.1
C22 C33 C24 122.8(14)
C22 C33 H33 118.6
C24 C33 H33 118.6
C9 C34 C14 118.8(13)
C9 C34 H34 120.6
C14 C34 H34 120.6
C40 C35 C39 113.0(15)
C40 C35 H35A 109.0
C39 C35 H35A 109.0
C40 C35 H35B 109.0
C39 C35 H35B 109.0
H35A C35 H35B 107.8
C47 C36 C28 116.8(12)
C47 C36 S2 123.9(9)
C28 C36 S2 119.3(11)
C38 C37 C26 116.9(14)
C38 C37 H37 121.6
C26 C37 H37 121.6
C28 C38 C37 122.1(14)
C28 C38 H38 118.9
C37 C38 H38 118.9
C43 C39 C35 113.1(15)
C43 C39 H39A 109.0
C35 C39 H39A 109.0
C43 C39 H39B 109.0
C35 C39 H39B 109.0
H39A C39 H39B 107.8
C35 C40 H40A 109.5
C35 C40 H40B 109.5
H40A C40 H40B 109.5
C35 C40 H40C 109.5
H40A C40 H40C 109.5
H40B C40 H40C 109.5
C18 C41 H41A 109.5
C18 C41 H41B 109.5
H41A C41 H41B 109.5
C18 C41 H41C 109.5
H41A C41 H41C 109.5
H41B C41 H41C 109.5
C22 C42 C25 120.8(14)
C22 C42 H42 119.6
C25 C42 H42 119.6
C21 C43 C39 113.2(15)
C21 C43 H43A 108.9
C39 C43 H43A 108.9
C21 C43 H43B 108.9
C39 C43 H43B 108.9
H43A C43 H43B 107.7
F27 C44 F48 108.8(17)
F27 C44 F15 108.7(18)
F48 C44 F15 104.7(14)
F27 C44 S17 111.6(12)
F48 C44 S17 112.9(15)
F15 C44 S17 109.8(13)
C36 C47 C26 121.9(12)
C36 C47 S3 120.0(9)
C26 C47 S3 118.0(10)
C4 C51 P1 110.7(8)
C4 C51 H51A 109.5
P1 C51 H51A 109.5
C4 C51 H51B 109.5
P1 C51 H51B 109.5
H51A C51 H51B 108.1

loop_
_geom_bond_atom_site_label_1
_geom_bond_atom_site_label_2
_geom_bond_distance
Rh1 C1 1.971(13)
Rh1 N46 2.112(10)
Rh1 P52 2.291(4)
Rh1 P1 2.351(3)
Rh1 S2 2.382(3)
Rh1 S3 2.408(4)
S2 C36 1.748(12)
S3 C47 1.800(12)
S3 C30 1.817(14)
S17 O49 1.436(11)
S17 O50 1.437(10)
S17 O45 1.444(11)
S17 C44 1.838(19)
P1 C2 1.815(12)
P1 C6 1.841(13)
P1 C51 1.857(14)
P52 C5 1.817(13)
P52 C3 1.832(13)
P52 C4 1.835(10)
F15 C44 1.340(19)
F27 C44 1.29(2)
F48 C44 1.32(2)
N46 C18 1.111(15)
C1 C19 1.194(17)
C2 C25 1.407(18)
C2 C24 1.413(16)
C3 C20 1.389(16)
C3 C10 1.402(17)
C4 C51 1.528(17)
C4 H4A 0.9900
C4 H4B 0.9900
C5 C13 1.364(18)
C5 C31 1.394(18)
C6 C16 1.395(18)
C6 C29 1.397(17)
C7 C11 1.382(18)
C7 C8 1.401(17)
C7 H7 0.9500
C8 C10 1.377(17)
C8 H8 0.9500
C9 C31 1.366(19)
C9 C34 1.39(2)
C9 H9 0.9500
C10 H10 0.9500
C11 C20 1.374(18)
C11 H11 0.9500
C12 C23 1.364(17)
C12 C32 1.39(2)
C12 H12 0.9500
C13 C14 1.405(18)
C13 H13 0.9500
C14 C34 1.396(19)
C14 H14 0.9500
C16 C23 1.379(18)
C16 H16 0.9500
C18 C41 1.465(18)
C19 C21 1.508(17)
C20 H20 0.9500
C21 C43 1.51(2)
C21 H21A 0.9900
C21 H21B 0.9900
C22 C42 1.375(18)
C22 C33 1.38(2)
C22 H22 0.9500
C23 H23 0.9500
C24 C33 1.391(17)
C24 H24 0.9500
C25 C42 1.392(17)
C25 H25 0.9500
C26 C47 1.394(18)
C26 C37 1.398(19)
C26 H26 0.9500
C28 C38 1.37(2)
C28 C36 1.406(16)
C28 H28 0.9500
C29 C32 1.375(18)
C29 H29 0.9500
C30 H30A 0.9800
C30 H30B 0.9800
C30 H30C 0.9800
C31 H31 0.9500
C32 H32 0.9500
C33 H33 0.9500
C34 H34 0.9500
C35 C40 1.51(2)
C35 C39 1.54(2)
C35 H35A 0.9900
C35 H35B 0.9900
C36 C47 1.385(18)
C37 C38 1.40(2)
C37 H37 0.9500
C38 H38 0.9500
C39 C43 1.53(2)
C39 H39A 0.9900
C39 H39B 0.9900
C40 H40A 0.9800
C40 H40B 0.9800
C40 H40C 0.9800
C41 H41A 0.9800
C41 H41B 0.9800
C41 H41C 0.9800
C42 H42 0.9500
C43 H43A 0.9900
C43 H43B 0.9900
C51 H51A 0.9900
C51 H51B 0.9900

loop_
_geom_torsion_atom_site_label_1
_geom_torsion_atom_site_label_2
_geom_torsion_atom_site_label_3
_geom_torsion_atom_site_label_4
_geom_torsion
C6 P1 C2 C25 61.2(11)
C51 P1 C2 C25 171.2(9)
Rh1 P1 C2 C25 -71.1(10)
C6 P1 C2 C24 -120.0(10)
C51 P1 C2 C24 -10.0(12)
Rh1 P1 C2 C24 107.7(10)
C5 P52 C3 C20 73.2(12)
C4 P52 C3 C20 -175.4(10)
Rh1 P52 C3 C20 -58.4(11)
C5 P52 C3 C10 -108.2(11)
C4 P52 C3 C10 3.3(13)
Rh1 P52 C3 C10 120.3(11)
C5 P52 C4 C51 -176.2(9)
C3 P52 C4 C51 75.2(10)
Rh1 P52 C4 C51 -45.7(9)
C3 P52 C5 C13 38.1(11)
C4 P52 C5 C13 -73.0(11)
Rh1 P52 C5 C13 164.8(8)
C3 P52 C5 C31 -144.6(10)
C4 P52 C5 C31 104.4(11)
Rh1 P52 C5 C31 -17.8(12)
C2 P1 C6 C16 -88.5(11)
C51 P1 C6 C16 160.8(10)
Rh1 P1 C6 C16 43.6(12)
C2 P1 C6 C29 88.2(11)
C51 P1 C6 C29 -22.5(12)
Rh1 P1 C6 C29 -139.8(9)
C11 C7 C8 C10 -4(2)
C7 C8 C10 C3 5(2)
C20 C3 C10 C8 -4(2)
P52 C3 C10 C8 177.6(11)
C8 C7 C11 C20 2(2)
C31 C5 C13 C14 -0.1(17)
P52 C5 C13 C14 177.4(9)
C5 C13 C14 C34 0.0(18)
C29 C6 C16 C23 -0.6(19)
P1 C6 C16 C23 176.1(10)
C7 C11 C20 C3 -1(2)
C10 C3 C20 C11 2(2)
P52 C3 C20 C11 -179.5(11)
C32 C12 C23 C16 2(2)
C6 C16 C23 C12 0(2)
C25 C2 C24 C33 -0.5(18)
P1 C2 C24 C33 -179.3(10)
C24 C2 C25 C42 0.5(17)
P1 C2 C25 C42 179.4(9)
C16 C6 C29 C32 0(2)
P1 C6 C29 C32 -177.2(11)
C34 C9 C31 C5 2(2)
C13 C5 C31 C9 -0.8(19)
P52 C5 C31 C9 -178.2(10)
C6 C29 C32 C12 2(2)
C23 C12 C32 C29 -3(2)
C42 C22 C33 C24 -2(2)
C2 C24 C33 C22 1(2)
C31 C9 C34 C14 -2(2)
C13 C14 C34 C9 1.1(19)
C38 C28 C36 C47 0(2)
C38 C28 C36 S2 178.5(12)
Rh1 S2 C36 C47 -13.4(13)
Rh1 S2 C36 C28 168.4(10)
C47 C26 C37 C38 -1(2)
C36 C28 C38 C37 2(2)
C26 C37 C38 C28 -1(2)
C40 C35 C39 C43 -178.6(15)
C33 C22 C42 C25 2(2)
C2 C25 C42 C22 -1.1(19)
C19 C21 C43 C39 173.7(13)
C35 C39 C43 C21 174.7(15)
O49 S17 C44 F27 -50.9(17)
O50 S17 C44 F27 68.6(17)
O45 S17 C44 F27 -171.1(16)
O49 S17 C44 F48 -173.8(12)
O50 S17 C44 F48 -54.3(13)
O45 S17 C44 F48 65.9(14)
O49 S17 C44 F15 69.8(14)
O50 S17 C44 F15 -170.7(13)
O45 S17 C44 F15 -50.5(16)
C28 C36 C47 C26 -3(2)
S2 C36 C47 C26 179.1(11)
C28 C36 C47 S3 173.4(10)
S2 C36 C47 S3 -4.8(17)
C37 C26 C47 C36 3(2)
C37 C26 C47 S3 -173.0(12)
C30 S3 C47 C36 -91.6(12)
Rh1 S3 C47 C36 19.9(12)
C30 S3 C47 C26 84.6(12)
Rh1 S3 C47 C26 -163.9(10)
P52 C4 C51 P1 52.5(10)
C2 P1 C51 C4 89.9(8)
C6 P1 C51 C4 -160.9(8)
Rh1 P1 C51 C4 -35.5(8)
